data_7711096
loop_
_publ_author_name
'Thangavel, Muthu Kumar'
'Harrowfield, Jack'
'Bailly, Corinne'
'Karmazin, Lydia'
'Stadler, Adrian-Mihail'

_publ_section_title
;
 Modulation of the structural information in shape-defined heterocyclic
 strands: the case of a (pyridine-hydrazone)2pyrazine ligand
;
_journal_name_full 'Dalton Transactions'
_journal_paper_doi 10.1039/D2DT01684B
_journal_year 2022
_chemical_formula_moiety 'C18 H20 N8, 2(C F3 O3 S)'
_chemical_formula_sum 'C20 H20 F6 N8 O6 S2'
_chemical_formula_weight 646.56
_space_group_crystal_system monoclinic
_space_group_IT_number 14
_space_group_name_Hall '-P 2ybc'
_space_group_name_H-M_alt 'P 1 21/c 1'
_atom_sites_solution_hydrogens mixed
_atom_sites_solution_primary direct
_atom_sites_solution_secondary difmap
_audit_creation_method SHELXL-2014/7
_audit_update_record
;
2022-05-11 deposited with the CCDC.	2022-08-22 downloaded from the CCDC.
;
_cell_angle_alpha 90
_cell_angle_beta 92.334(2)
_cell_angle_gamma 90
_cell_formula_units_Z 4
_cell_length_a 13.2444(4)
_cell_length_b 9.4288(3)
_cell_length_c 21.4191(7)
_cell_measurement_reflns_used 5796
_cell_measurement_temperature 173(2)
_cell_measurement_theta_max 65.65
_cell_measurement_theta_min 4.13
_cell_volume 2672.57(15)
_computing_cell_refinement 'Bruker SAINT'
_computing_data_collection 'Bruker APEX3'
_computing_data_reduction 'Bruker SAINT'
_computing_molecular_graphics 'Bruker SHELXTL'
_computing_publication_material 'Bruker SHELXTL'
_computing_structure_refinement 'SHELXL-2014/7 (Sheldrick, 2014)'
_computing_structure_solution 'SHELXT 2014/5 (Sheldrick, 2014)'
_diffrn_ambient_temperature 173(2)
_diffrn_measured_fraction_theta_full 0.989
_diffrn_measured_fraction_theta_max 0.989
_diffrn_measurement_device_type 'Bruker APEX-II CCD'
_diffrn_measurement_method '\f and \w scans'
_diffrn_radiation_type CuK\a
_diffrn_radiation_wavelength 1.54178
_diffrn_reflns_av_R_equivalents 0.0810
_diffrn_reflns_av_unetI/netI 0.0443
_diffrn_reflns_Laue_measured_fraction_full 0.989
_diffrn_reflns_Laue_measured_fraction_max 0.989
_diffrn_reflns_limit_h_max 15
_diffrn_reflns_limit_h_min -14
_diffrn_reflns_limit_k_max 11
_diffrn_reflns_limit_k_min -11
_diffrn_reflns_limit_l_max 25
_diffrn_reflns_limit_l_min -25
_diffrn_reflns_number 33776
_diffrn_reflns_point_group_measured_fraction_full 0.989
_diffrn_reflns_point_group_measured_fraction_max 0.989
_diffrn_reflns_theta_full 66.828
_diffrn_reflns_theta_max 66.828
_diffrn_reflns_theta_min 3.340
_diffrn_source 'Cu-ImuS microfocus tube'
_exptl_absorpt_coefficient_mu 2.686
_exptl_absorpt_correction_T_max 0.7528
_exptl_absorpt_correction_T_min 0.5801
_exptl_absorpt_correction_type multi-scan
_exptl_absorpt_process_details sadabs
_exptl_crystal_colour orange
_exptl_crystal_density_diffrn 1.607
_exptl_crystal_description rod
_exptl_crystal_F_000 1320
_exptl_crystal_size_max 0.300
_exptl_crystal_size_mid 0.120
_exptl_crystal_size_min 0.100
_refine_diff_density_max 0.894
_refine_diff_density_min -0.691
_refine_diff_density_rms 0.092
_refine_ls_extinction_method none
_refine_ls_goodness_of_fit_ref 1.063
_refine_ls_hydrogen_treatment mixed
_refine_ls_matrix_type full
_refine_ls_number_parameters 389
_refine_ls_number_reflns 4701
_refine_ls_number_restraints 0
_refine_ls_restrained_S_all 1.063
_refine_ls_R_factor_all 0.1060
_refine_ls_R_factor_gt 0.0776
_refine_ls_shift/su_max 0.000
_refine_ls_shift/su_mean 0.000
_refine_ls_structure_factor_coef Fsqd
_refine_ls_weighting_details 'w=1/[\s^2^(Fo^2^)+(0.1186P)^2^+5.6729P] where P=(Fo^2^+2Fc^2^)/3'
_refine_ls_weighting_scheme calc
_refine_ls_wR_factor_gt 0.2057
_refine_ls_wR_factor_ref 0.2318
_reflns_Friedel_coverage 0.000
_reflns_number_gt 3337
_reflns_number_total 4701
_reflns_threshold_expression 'I > 2\s(I)'
_cod_data_source_file d2dt01684b1.cif
_cod_data_source_block H2LOTf
_cod_original_sg_symbol_H-M 'P 21/c'
_cod_database_code 7711096
_shelx_shelxl_version_number 2014/7
_shelx_space_group_comment
;
The symmetry employed for this shelxl refinement is uniquely defined
by the following loop, which should always be used as a source of
symmetry information in preference to the above space-group names.
They are only intended as comments.
;
_shelx_estimated_absorpt_t_min 0.500
_shelx_estimated_absorpt_t_max 0.775

loop_
_space_group_symop_operation_xyz
'x, y, z'
'-x, y+1/2, -z+1/2'
'-x, -y, -z'
'x, -y-1/2, z-1/2'

loop_
_atom_site_label
_atom_site_type_symbol
_atom_site_fract_x
_atom_site_fract_y
_atom_site_fract_z
_atom_site_U_iso_or_equiv
_atom_site_adp_type
_atom_site_occupancy
_atom_site_site_symmetry_order
_atom_site_calc_flag
_atom_site_refinement_flags_posn
_atom_site_refinement_flags_adp
_atom_site_refinement_flags_occupancy
_atom_site_disorder_assembly
_atom_site_disorder_group
C1 C -0.2053(3) 0.4567(6) 0.3401(2) 0.0392(11) Uani 1 1 d . . . . .
H1 H -0.2104 0.5561 0.3335 0.047 Uiso 1 1 calc R U . . .
C2 C -0.2813(3) 0.3676(6) 0.3188(2) 0.0422(12) Uani 1 1 d . . . . .
H2 H -0.3398 0.4046 0.2975 0.051 Uiso 1 1 calc R U . . .
C3 C -0.2713(4) 0.2237(6) 0.3287(2) 0.0417(11) Uani 1 1 d . . . . .
H3 H -0.3228 0.1609 0.3136 0.050 Uiso 1 1 calc R U . . .
C4 C -0.1860(3) 0.1699(5) 0.3609(2) 0.0378(11) Uani 1 1 d . . . . .
H4 H -0.1792 0.0708 0.3681 0.045 Uiso 1 1 calc R U . . .
C5 C -0.1112(3) 0.2625(5) 0.3823(2) 0.0318(10) Uani 1 1 d . . . . .
C6 C -0.0197(3) 0.2139(5) 0.4162(2) 0.0331(10) Uani 1 1 d . . . . .
H6 H -0.0070 0.1160 0.4233 0.040 Uiso 1 1 calc R U . . .
C7 C 0.1558(4) 0.1221(5) 0.4756(2) 0.0421(11) Uani 1 1 d . . . . .
H7A H 0.1032 0.0756 0.4991 0.063 Uiso 1 1 calc R U . . .
H7B H 0.2206 0.1157 0.4992 0.063 Uiso 1 1 calc R U . . .
H7C H 0.1613 0.0752 0.4351 0.063 Uiso 1 1 calc R U . . .
C8 C 0.1944(3) 0.3813(5) 0.48523(19) 0.0299(9) Uani 1 1 d . . . . .
C9 C 0.3479(3) 0.4430(5) 0.5292(2) 0.0324(10) Uani 1 1 d . . . . .
H9 H 0.4118 0.4178 0.5477 0.039 Uiso 1 1 calc R U . . .
C10 C 0.3237(3) 0.5861(5) 0.52107(19) 0.0285(9) Uani 1 1 d . . . . .
C11 C 0.1700(3) 0.5247(5) 0.4775(2) 0.0316(10) Uani 1 1 d . . . . .
H11 H 0.1059 0.5499 0.4594 0.038 Uiso 1 1 calc R U . . .
C12 C 0.3738(4) 0.8419(5) 0.5223(2) 0.0373(11) Uani 1 1 d . . . . .
H12A H 0.3734 0.9011 0.5599 0.056 Uiso 1 1 calc R U . . .
H12B H 0.3086 0.8505 0.4992 0.056 Uiso 1 1 calc R U . . .
H12C H 0.4280 0.8733 0.4957 0.056 Uiso 1 1 calc R U . . .
C13 C 0.5383(3) 0.7467(5) 0.5930(2) 0.0323(10) Uani 1 1 d . . . . .
H13 H 0.5271 0.8449 0.5856 0.039 Uiso 1 1 calc R U . . .
C14 C 0.6281(3) 0.6979(5) 0.6272(2) 0.0313(10) Uani 1 1 d . . . . .
C15 C 0.6993(3) 0.7898(5) 0.6541(2) 0.0384(11) Uani 1 1 d . . . . .
H15 H 0.6895 0.8894 0.6511 0.046 Uiso 1 1 calc R U . . .
C16 C 0.7845(4) 0.7362(6) 0.6851(2) 0.0424(12) Uani 1 1 d . . . . .
H16 H 0.8329 0.7993 0.7036 0.051 Uiso 1 1 calc R U . . .
C17 C 0.7999(4) 0.5911(6) 0.6894(2) 0.0446(12) Uani 1 1 d . . . . .
H17 H 0.8590 0.5536 0.7099 0.054 Uiso 1 1 calc R U . . .
C18 C 0.7273(3) 0.5032(5) 0.6631(2) 0.0386(11) Uani 1 1 d . . . . .
H18 H 0.7354 0.4033 0.6659 0.046 Uiso 1 1 calc R U . . .
C19 C 0.0571(4) 0.8372(7) 0.3041(3) 0.0534(14) Uani 1 1 d . . . . .
C20 C 0.4144(9) 0.1889(11) 0.6735(6) 0.048(2) Uani 0.5 1 d . . P A 1
C20B C 0.4514(9) 0.2321(11) 0.7033(6) 0.048(2) Uani 0.5 1 d . . P A 2
N1 N -0.1230(3) 0.4011(4) 0.37066(17) 0.0328(8) Uani 1 1 d . . . . .
N2 N 0.0433(3) 0.3105(4) 0.43588(16) 0.0311(8) Uani 1 1 d . . . . .
N3 N 0.1294(3) 0.2707(4) 0.46582(17) 0.0330(8) Uani 1 1 d . . . . .
N4 N 0.2833(3) 0.3415(4) 0.51142(17) 0.0348(9) Uani 1 1 d . . . . .
N5 N 0.2349(3) 0.6268(4) 0.49520(17) 0.0337(9) Uani 1 1 d . . . . .
N6 N 0.3906(3) 0.6947(4) 0.54017(17) 0.0317(8) Uani 1 1 d . . . . .
N7 N 0.4739(3) 0.6533(4) 0.57276(16) 0.0310(8) Uani 1 1 d . . . . .
N8 N 0.6449(3) 0.5577(4) 0.63356(18) 0.0326(8) Uani 1 1 d . . . . .
O1 O 0.0016(3) 0.6335(4) 0.3732(2) 0.0589(11) Uani 1 1 d . . . . .
O2 O -0.1235(3) 0.8004(5) 0.3372(2) 0.0738(14) Uani 1 1 d . . . . .
O3 O 0.0035(4) 0.8689(5) 0.4151(2) 0.0822(16) Uani 1 1 d . . . . .
O4 O 0.5424(2) 0.3123(3) 0.60538(15) 0.0411(8) Uani 1 1 d . . . . .
O5 O 0.5664(6) 0.0637(9) 0.6316(4) 0.0608(11) Uani 0.5 1 d . . P A 1
O6 O 0.5958(6) 0.2479(9) 0.7092(4) 0.0608(11) Uani 0.5 1 d . . P A 1
O5B O 0.6300(6) 0.1530(9) 0.6773(4) 0.0608(11) Uani 0.5 1 d . . P A 2
O6B O 0.4907(6) 0.0710(9) 0.6106(4) 0.0608(11) Uani 0.5 1 d . . P A 2
F1 F 0.0417(3) 0.9698(4) 0.28895(19) 0.0849(13) Uani 1 1 d . . . . .
F2 F 0.1520(3) 0.8250(5) 0.3209(3) 0.1060(17) Uani 1 1 d . . . . .
F3 F 0.0392(4) 0.7624(6) 0.2528(2) 0.119(2) Uani 1 1 d . . . . .
F4 F 0.3999(6) 0.0970(11) 0.7191(5) 0.0797(12) Uani 0.5 1 d . . P A 1
F5 F 0.3797(8) 0.3164(10) 0.6926(5) 0.0797(12) Uani 0.5 1 d . . P A 1
F6 F 0.3557(6) 0.1454(9) 0.6254(4) 0.0797(12) Uani 0.5 1 d . . P A 1
F4B F 0.4400(6) 0.1191(11) 0.7392(5) 0.0797(12) Uani 0.5 1 d . . P A 2
F5B F 0.3584(8) 0.2696(11) 0.6780(5) 0.0797(12) Uani 0.5 1 d . . P A 2
F6B F 0.4866(6) 0.3340(9) 0.7377(4) 0.0797(12) Uani 0.5 1 d . . P A 2
S1 S -0.02550(9) 0.77910(13) 0.36420(6) 0.0382(3) Uani 1 1 d . . . . .
S2 S 0.54116(9) 0.19509(14) 0.64752(6) 0.0443(4) Uani 1 1 d . . . . .
H1N H -0.070(4) 0.459(6) 0.382(2) 0.052(16) Uiso 1 1 d . . . . .
H8N H 0.606(4) 0.498(6) 0.623(2) 0.044(16) Uiso 1 1 d . . . . .

loop_
_atom_site_aniso_label
_atom_site_aniso_U_11
_atom_site_aniso_U_22
_atom_site_aniso_U_33
_atom_site_aniso_U_23
_atom_site_aniso_U_13
_atom_site_aniso_U_12
C1 0.038(2) 0.043(3) 0.037(2) 0.000(2) -0.001(2) 0.001(2)
C2 0.033(2) 0.054(3) 0.039(3) -0.001(2) -0.007(2) -0.003(2)
C3 0.038(2) 0.048(3) 0.039(3) -0.006(2) -0.005(2) -0.007(2)
C4 0.038(2) 0.037(3) 0.038(3) -0.003(2) -0.001(2) -0.008(2)
C5 0.032(2) 0.037(2) 0.026(2) -0.0039(19) 0.0016(17) -0.0063(19)
C6 0.032(2) 0.030(2) 0.037(2) 0.000(2) 0.0019(19) -0.0059(18)
C7 0.043(3) 0.033(3) 0.050(3) 0.004(2) -0.005(2) -0.003(2)
C8 0.031(2) 0.031(2) 0.027(2) -0.0011(18) -0.0031(17) -0.0045(18)
C9 0.031(2) 0.033(2) 0.032(2) 0.0007(19) -0.0063(18) 0.0040(18)
C10 0.028(2) 0.031(2) 0.026(2) -0.0030(18) -0.0019(16) -0.0013(17)
C11 0.028(2) 0.031(2) 0.035(2) -0.0020(19) -0.0056(17) 0.0012(18)
C12 0.040(2) 0.026(2) 0.046(3) 0.002(2) -0.006(2) -0.0018(19)
C13 0.028(2) 0.032(2) 0.036(2) -0.0028(19) -0.0018(18) 0.0000(18)
C14 0.027(2) 0.034(2) 0.032(2) -0.0059(19) 0.0013(17) -0.0011(18)
C15 0.038(2) 0.035(3) 0.042(3) -0.007(2) 0.000(2) -0.007(2)
C16 0.037(2) 0.047(3) 0.043(3) -0.008(2) -0.003(2) -0.008(2)
C17 0.034(2) 0.053(3) 0.046(3) -0.002(2) -0.008(2) -0.001(2)
C18 0.034(2) 0.039(3) 0.042(3) -0.001(2) -0.004(2) 0.002(2)
C19 0.055(3) 0.051(3) 0.055(3) -0.005(3) 0.011(3) -0.006(3)
C20 0.057(6) 0.029(4) 0.058(6) -0.001(4) 0.000(4) 0.005(4)
C20B 0.057(6) 0.029(4) 0.058(6) -0.001(4) 0.000(4) 0.005(4)
N1 0.0301(19) 0.035(2) 0.033(2) 0.0008(17) -0.0029(16) -0.0033(16)
N2 0.0275(18) 0.036(2) 0.0298(19) 0.0005(16) -0.0004(14) -0.0021(15)
N3 0.0296(18) 0.032(2) 0.037(2) 0.0016(17) -0.0047(15) -0.0019(15)
N4 0.0326(19) 0.033(2) 0.039(2) 0.0011(17) -0.0067(16) 0.0011(16)
N5 0.0328(19) 0.032(2) 0.036(2) -0.0017(17) -0.0066(16) 0.0027(16)
N6 0.0314(18) 0.030(2) 0.0329(19) -0.0010(16) -0.0067(15) 0.0025(15)
N7 0.0279(18) 0.033(2) 0.0315(19) -0.0025(16) -0.0023(15) 0.0001(15)
N8 0.0301(19) 0.031(2) 0.036(2) -0.0019(17) -0.0019(16) -0.0034(17)
O1 0.063(2) 0.0281(19) 0.083(3) 0.0138(19) -0.029(2) -0.0077(17)
O2 0.036(2) 0.063(3) 0.121(4) 0.031(3) -0.005(2) 0.0048(19)
O3 0.138(4) 0.057(3) 0.053(2) -0.021(2) 0.023(3) -0.032(3)
O4 0.0461(19) 0.0312(17) 0.0452(19) 0.0054(15) -0.0092(15) -0.0047(14)
O5 0.069(3) 0.045(2) 0.067(3) 0.009(2) -0.012(2) 0.000(2)
O6 0.069(3) 0.045(2) 0.067(3) 0.009(2) -0.012(2) 0.000(2)
O5B 0.069(3) 0.045(2) 0.067(3) 0.009(2) -0.012(2) 0.000(2)
O6B 0.069(3) 0.045(2) 0.067(3) 0.009(2) -0.012(2) 0.000(2)
F1 0.095(3) 0.068(3) 0.092(3) 0.037(2) 0.009(2) -0.018(2)
F2 0.042(2) 0.108(4) 0.170(5) 0.027(3) 0.019(2) 0.005(2)
F3 0.158(5) 0.129(5) 0.074(3) -0.032(3) 0.051(3) -0.041(4)
F4 0.067(2) 0.082(3) 0.091(3) 0.005(2) 0.018(2) -0.001(2)
F5 0.067(2) 0.082(3) 0.091(3) 0.005(2) 0.018(2) -0.001(2)
F6 0.067(2) 0.082(3) 0.091(3) 0.005(2) 0.018(2) -0.001(2)
F4B 0.067(2) 0.082(3) 0.091(3) 0.005(2) 0.018(2) -0.001(2)
F5B 0.067(2) 0.082(3) 0.091(3) 0.005(2) 0.018(2) -0.001(2)
F6B 0.067(2) 0.082(3) 0.091(3) 0.005(2) 0.018(2) -0.001(2)
S1 0.0438(6) 0.0310(6) 0.0399(7) 0.0024(5) 0.0031(5) -0.0007(5)
S2 0.0390(7) 0.0390(7) 0.0547(8) 0.0136(6) -0.0006(5) 0.0078(5)

loop_
_atom_type_symbol
_atom_type_description
_atom_type_scat_dispersion_real
_atom_type_scat_dispersion_imag
_atom_type_scat_source
C C 0.0181 0.0091 'International Tables Vol C Tables 4.2.6.8 and 6.1.1.4'
H H 0.0000 0.0000 'International Tables Vol C Tables 4.2.6.8 and 6.1.1.4'
N N 0.0311 0.0180 'International Tables Vol C Tables 4.2.6.8 and 6.1.1.4'
O O 0.0492 0.0322 'International Tables Vol C Tables 4.2.6.8 and 6.1.1.4'
F F 0.0727 0.0534 'International Tables Vol C Tables 4.2.6.8 and 6.1.1.4'
S S 0.3331 0.5567 'International Tables Vol C Tables 4.2.6.8 and 6.1.1.4'

loop_
_geom_angle_atom_site_label_1
_geom_angle_atom_site_label_2
_geom_angle_atom_site_label_3
_geom_angle
_geom_angle_site_symmetry_1
_geom_angle_site_symmetry_3
_geom_angle_publ_flag
N1 C1 C2 119.2(5) . . ?
N1 C1 H1 120.4 . . ?
C2 C1 H1 120.4 . . ?
C1 C2 C3 119.1(5) . . ?
C1 C2 H2 120.5 . . ?
C3 C2 H2 120.5 . . ?
C2 C3 C4 120.3(4) . . ?
C2 C3 H3 119.8 . . ?
C4 C3 H3 119.8 . . ?
C5 C4 C3 119.2(5) . . ?
C5 C4 H4 120.4 . . ?
C3 C4 H4 120.4 . . ?
N1 C5 C4 118.6(4) . . ?
N1 C5 C6 119.2(4) . . ?
C4 C5 C6 122.3(4) . . ?
N2 C6 C5 116.9(4) . . ?
N2 C6 H6 121.5 . . ?
C5 C6 H6 121.5 . . ?
N3 C7 H7A 109.5 . . ?
N3 C7 H7B 109.5 . . ?
H7A C7 H7B 109.5 . . ?
N3 C7 H7C 109.5 . . ?
H7A C7 H7C 109.5 . . ?
H7B C7 H7C 109.5 . . ?
N4 C8 C11 121.1(4) . . ?
N4 C8 N3 115.7(4) . . ?
C11 C8 N3 123.2(4) . . ?
N4 C9 C10 121.2(4) . . ?
N4 C9 H9 119.4 . . ?
C10 C9 H9 119.4 . . ?
N5 C10 C9 121.6(4) . . ?
N5 C10 N6 116.5(4) . . ?
C9 C10 N6 122.0(4) . . ?
N5 C11 C8 121.4(4) . . ?
N5 C11 H11 119.3 . . ?
C8 C11 H11 119.3 . . ?
N6 C12 H12A 109.5 . . ?
N6 C12 H12B 109.5 . . ?
H12A C12 H12B 109.5 . . ?
N6 C12 H12C 109.5 . . ?
H12A C12 H12C 109.5 . . ?
H12B C12 H12C 109.5 . . ?
N7 C13 C14 118.2(4) . . ?
N7 C13 H13 120.9 . . ?
C14 C13 H13 120.9 . . ?
N8 C14 C15 117.6(4) . . ?
N8 C14 C13 119.6(4) . . ?
C15 C14 C13 122.8(4) . . ?
C16 C15 C14 119.9(5) . . ?
C16 C15 H15 120.0 . . ?
C14 C15 H15 120.0 . . ?
C15 C16 C17 120.5(5) . . ?
C15 C16 H16 119.7 . . ?
C17 C16 H16 119.7 . . ?
C18 C17 C16 118.0(5) . . ?
C18 C17 H17 121.0 . . ?
C16 C17 H17 121.0 . . ?
N8 C18 C17 120.4(5) . . ?
N8 C18 H18 119.8 . . ?
C17 C18 H18 119.8 . . ?
F2 C19 F1 107.0(5) . . ?
F2 C19 F3 108.9(6) . . ?
F1 C19 F3 106.6(6) . . ?
F2 C19 S1 112.4(5) . . ?
F1 C19 S1 112.0(4) . . ?
F3 C19 S1 109.8(4) . . ?
F4 C20 F6 105.8(10) . . ?
F4 C20 F5 107.1(10) . . ?
F6 C20 F5 108.2(10) . . ?
F4 C20 S2 114.6(8) . . ?
F6 C20 S2 107.2(8) . . ?
F5 C20 S2 113.5(8) . . ?
F6B C20B F4B 108.3(10) . . ?
F6B C20B F5B 109.4(10) . . ?
F4B C20B F5B 108.3(10) . . ?
F6B C20B S2 107.5(8) . . ?
F4B C20B S2 109.3(8) . . ?
F5B C20B S2 113.9(9) . . ?
C5 N1 C1 123.7(4) . . ?
C5 N1 H1N 117(3) . . ?
C1 N1 H1N 119(3) . . ?
C6 N2 N3 119.0(4) . . ?
N2 N3 C8 115.6(4) . . ?
N2 N3 C7 122.2(4) . . ?
C8 N3 C7 122.1(4) . . ?
C9 N4 C8 117.6(4) . . ?
C11 N5 C10 117.1(4) . . ?
N7 N6 C10 115.9(4) . . ?
N7 N6 C12 121.9(4) . . ?
C10 N6 C12 122.1(3) . . ?
C13 N7 N6 119.8(4) . . ?
C18 N8 C14 123.5(4) . . ?
C18 N8 H8N 112(4) . . ?
C14 N8 H8N 124(4) . . ?
O2 S1 O3 116.4(3) . . ?
O2 S1 O1 114.4(2) . . ?
O3 S1 O1 114.2(3) . . ?
O2 S1 C19 103.7(3) . . ?
O3 S1 C19 102.3(3) . . ?
O1 S1 C19 103.4(3) . . ?
O5 S2 O4 123.3(4) . . ?
O5B S2 O4 119.0(4) . . ?
O5B S2 O6B 111.2(5) . . ?
O4 S2 O6B 106.1(3) . . ?
O5 S2 O6 113.6(5) . . ?
O4 S2 O6 105.7(3) . . ?
O5B S2 C20B 109.4(5) . . ?
O4 S2 C20B 107.6(4) . . ?
O6B S2 C20B 102.0(5) . . ?
O5 S2 C20 107.3(5) . . ?
O4 S2 C20 104.9(4) . . ?
O6 S2 C20 99.0(5) . . ?

loop_
_geom_bond_atom_site_label_1
_geom_bond_atom_site_label_2
_geom_bond_distance
_geom_bond_site_symmetry_2
_geom_bond_publ_flag
C1 N1 1.353(6) . ?
C1 C2 1.375(7) . ?
C1 H1 0.9500 . ?
C2 C3 1.379(7) . ?
C2 H2 0.9500 . ?
C3 C4 1.395(7) . ?
C3 H3 0.9500 . ?
C4 C5 1.384(6) . ?
C4 H4 0.9500 . ?
C5 N1 1.338(6) . ?
C5 C6 1.461(6) . ?
C6 N2 1.294(6) . ?
C6 H6 0.9500 . ?
C7 N3 1.456(6) . ?
C7 H7A 0.9800 . ?
C7 H7B 0.9800 . ?
C7 H7C 0.9800 . ?
C8 N4 1.338(5) . ?
C8 C11 1.398(6) . ?
C8 N3 1.404(5) . ?
C9 N4 1.329(6) . ?
C9 C10 1.396(6) . ?
C9 H9 0.9500 . ?
C10 N5 1.336(5) . ?
C10 N6 1.404(5) . ?
C11 N5 1.335(6) . ?
C11 H11 0.9500 . ?
C12 N6 1.454(6) . ?
C12 H12A 0.9800 . ?
C12 H12B 0.9800 . ?
C12 H12C 0.9800 . ?
C13 N7 1.288(6) . ?
C13 C14 1.446(6) . ?
C13 H13 0.9500 . ?
C14 N8 1.347(6) . ?
C14 C15 1.389(6) . ?
C15 C16 1.381(7) . ?
C15 H15 0.9500 . ?
C16 C17 1.386(7) . ?
C16 H16 0.9500 . ?
C17 C18 1.372(7) . ?
C17 H17 0.9500 . ?
C18 N8 1.341(6) . ?
C18 H18 0.9500 . ?
C19 F2 1.299(7) . ?
C19 F1 1.306(7) . ?
C19 F3 1.317(7) . ?
C19 S1 1.808(6) . ?
C20 F4 1.326(15) . ?
C20 F6 1.329(14) . ?
C20 F5 1.357(15) . ?
C20 S2 1.791(12) . ?
C20B F6B 1.286(14) . ?
C20B F4B 1.327(14) . ?
C20B F5B 1.372(16) . ?
C20B S2 1.754(12) . ?
N1 H1N 0.92(6) . ?
N2 N3 1.339(5) . ?
N6 N7 1.340(5) . ?
N8 H8N 0.79(6) . ?
O1 S1 1.431(4) . ?
O2 S1 1.414(4) . ?
O3 S1 1.421(4) . ?
O4 S2 1.427(3) . ?
O5 S2 1.330(8) . ?
O6 S2 1.562(8) . ?
O5B S2 1.374(8) . ?
O6B S2 1.549(8) . ?

loop_
_geom_hbond_atom_site_label_D
_geom_hbond_atom_site_label_H
_geom_hbond_atom_site_label_A
_geom_hbond_distance_DH
_geom_hbond_distance_HA
_geom_hbond_distance_DA
_geom_hbond_angle_DHA
_geom_hbond_site_symmetry_A
N1 H1N O1 0.92(6) 1.91(6) 2.743(5) 150(5) .
N8 H8N O4 0.79(6) 1.97(6) 2.738(5) 163(5) .

loop_
_geom_torsion_atom_site_label_1
_geom_torsion_atom_site_label_2
_geom_torsion_atom_site_label_3
_geom_torsion_atom_site_label_4
_geom_torsion
_geom_torsion_site_symmetry_1
_geom_torsion_site_symmetry_2
_geom_torsion_site_symmetry_3
_geom_torsion_site_symmetry_4
_geom_torsion_publ_flag
N1 C1 C2 C3 -0.5(7) . . . . ?
C1 C2 C3 C4 1.1(7) . . . . ?
C2 C3 C4 C5 -0.4(7) . . . . ?
C3 C4 C5 N1 -0.8(7) . . . . ?
C3 C4 C5 C6 -179.8(4) . . . . ?
N1 C5 C6 N2 3.5(6) . . . . ?
C4 C5 C6 N2 -177.6(4) . . . . ?
N4 C9 C10 N5 -0.1(7) . . . . ?
N4 C9 C10 N6 179.3(4) . . . . ?
N4 C8 C11 N5 0.9(7) . . . . ?
N3 C8 C11 N5 -178.3(4) . . . . ?
N7 C13 C14 N8 4.1(6) . . . . ?
N7 C13 C14 C15 -176.3(4) . . . . ?
N8 C14 C15 C16 0.9(7) . . . . ?
C13 C14 C15 C16 -178.7(4) . . . . ?
C14 C15 C16 C17 0.4(7) . . . . ?
C15 C16 C17 C18 -1.3(8) . . . . ?
C16 C17 C18 N8 0.9(7) . . . . ?
C4 C5 N1 C1 1.5(7) . . . . ?
C6 C5 N1 C1 -179.5(4) . . . . ?
C2 C1 N1 C5 -0.9(7) . . . . ?
C5 C6 N2 N3 -178.4(4) . . . . ?
C6 N2 N3 C8 179.4(4) . . . . ?
C6 N2 N3 C7 1.6(6) . . . . ?
N4 C8 N3 N2 -175.7(4) . . . . ?
C11 C8 N3 N2 3.5(6) . . . . ?
N4 C8 N3 C7 2.1(6) . . . . ?
C11 C8 N3 C7 -178.7(4) . . . . ?
C10 C9 N4 C8 0.3(7) . . . . ?
C11 C8 N4 C9 -0.7(6) . . . . ?
N3 C8 N4 C9 178.5(4) . . . . ?
C8 C11 N5 C10 -0.6(6) . . . . ?
C9 C10 N5 C11 0.2(6) . . . . ?
N6 C10 N5 C11 -179.2(4) . . . . ?
N5 C10 N6 N7 172.2(4) . . . . ?
C9 C10 N6 N7 -7.1(6) . . . . ?
N5 C10 N6 C12 -11.6(6) . . . . ?
C9 C10 N6 C12 169.0(4) . . . . ?
C14 C13 N7 N6 -179.1(4) . . . . ?
C10 N6 N7 C13 -178.8(4) . . . . ?
C12 N6 N7 C13 5.1(6) . . . . ?
C17 C18 N8 C14 0.5(7) . . . . ?
C15 C14 N8 C18 -1.4(7) . . . . ?
C13 C14 N8 C18 178.3(4) . . . . ?
F2 C19 S1 O2 -180.0(5) . . . . ?
F1 C19 S1 O2 59.5(5) . . . . ?
F3 C19 S1 O2 -58.6(5) . . . . ?
F2 C19 S1 O3 58.6(5) . . . . ?
F1 C19 S1 O3 -62.0(5) . . . . ?
F3 C19 S1 O3 179.9(5) . . . . ?
F2 C19 S1 O1 -60.3(5) . . . . ?
F1 C19 S1 O1 179.2(4) . . . . ?
F3 C19 S1 O1 61.1(5) . . . . ?
F6B C20B S2 O5B 61.2(9) . . . . ?
F4B C20B S2 O5B -56.1(10) . . . . ?
F5B C20B S2 O5B -177.4(8) . . . . ?
F6B C20B S2 O4 -69.5(8) . . . . ?
F4B C20B S2 O4 173.2(7) . . . . ?
F5B C20B S2 O4 51.9(9) . . . . ?
F6B C20B S2 O6B 179.1(7) . . . . ?
F4B C20B S2 O6B 61.7(9) . . . . ?
F5B C20B S2 O6B -59.6(9) . . . . ?
F4 C20 S2 O5 55.0(10) . . . . ?
F6 C20 S2 O5 -62.0(9) . . . . ?
F5 C20 S2 O5 178.5(9) . . . . ?
F4 C20 S2 O4 -172.3(8) . . . . ?
F6 C20 S2 O4 70.7(8) . . . . ?
F5 C20 S2 O4 -48.8(10) . . . . ?
F4 C20 S2 O6 -63.2(9) . . . . ?
F6 C20 S2 O6 179.7(7) . . . . ?
F5 C20 S2 O6 60.3(10) . . . . ?
